data_7704974
loop_
_publ_author_name
'Chapple, Peter M.'
'Cordier, Marie'
'Dorcet, Vincent'
'Roisnel, Thierry'
'Carpentier, Jean-Fran\,cois'
'Sarazin, Yann'

_publ_section_title
;
 A versatile nitrogen ligand for alkaline-earth chemistry.
;
_journal_issue 34
_journal_name_full 'Dalton transactions (Cambridge, England : 2003)'
_journal_page_first 11878
_journal_page_last 11889
_journal_paper_doi 10.1039/d0dt02236e
_journal_volume 49
_journal_year 2020
_chemical_compound_source 'synthesis as described'
_chemical_formula_moiety 'C56 H84 Ba N4 O Si2'
_chemical_formula_sum 'C56 H84 Ba N4 O Si2'
_chemical_formula_weight 1022.79
_space_group_crystal_system monoclinic
_space_group_IT_number 14
_space_group_name_Hall '-P 2yn'
_space_group_name_H-M_alt 'P 1 21/n 1'
_atom_sites_solution_hydrogens geom
_atom_sites_solution_primary dual
_atom_sites_solution_secondary difmap
_audit_update_record
;
2020-05-12 deposited with the CCDC.	2020-07-30 downloaded from the CCDC.
;
_cell_angle_alpha 90
_cell_angle_beta 102.726(4)
_cell_angle_gamma 90
_cell_formula_units_Z 4
_cell_length_a 13.0335(16)
_cell_length_b 22.924(3)
_cell_length_c 19.431(2)
_cell_measurement_reflns_used 9840
_cell_measurement_temperature 150(2)
_cell_measurement_theta_max 27.4723
_cell_measurement_theta_min 2.3924
_cell_measurement_wavelength 0.71073
_cell_volume 5663.0(12)
_computing_cell_refinement 'APEX3 (Bruker, 2015)'
_computing_data_collection 'SAINT (Bruker, 2014)'
_computing_data_reduction 'SAINT (Bruker, 2014)'
_computing_molecular_graphics 'SXGRAPH (L. Farrugia, 1999), Mercury (CSD, 2016)'
_computing_publication_material 'CRYSCALC (T. Roisnel, local program, 2019)'
_computing_structure_refinement 'SHELXL-2017_1 (Sheldrick, 2017)'
_computing_structure_solution 'SHELXT (Sheldrick, 2015)'
_diffrn_ambient_temperature 150(2)
_diffrn_detector '(CMOS) PHOTON 100'
_diffrn_detector_area_resol_mean 10.4167
_diffrn_measured_fraction_theta_full 0.976
_diffrn_measured_fraction_theta_max 0.974
_diffrn_measurement_device_type 'D8 VENTURE Bruker AXS'
_diffrn_measurement_method 'rotation images'
_diffrn_orient_matrix_UB_11 -0.0760619
_diffrn_orient_matrix_UB_12 -0.0004409
_diffrn_orient_matrix_UB_13 -0.0243399
_diffrn_orient_matrix_UB_21 -0.0040769
_diffrn_orient_matrix_UB_22 -0.0423351
_diffrn_orient_matrix_UB_23 0.0115135
_diffrn_orient_matrix_UB_31 -0.0196200
_diffrn_orient_matrix_UB_32 0.0105062
_diffrn_orient_matrix_UB_33 0.0453725
_diffrn_radiation_monochromator 'multilayer monochromator'
_diffrn_radiation_probe x-ray
_diffrn_radiation_source 'Incoatec microfocus sealed tube'
_diffrn_radiation_type MoK\a
_diffrn_radiation_wavelength 0.71073
_diffrn_reflns_av_R_equivalents 0.0755
_diffrn_reflns_av_unetI/netI 0.0634
_diffrn_reflns_limit_h_max 16
_diffrn_reflns_limit_h_min -16
_diffrn_reflns_limit_k_max 29
_diffrn_reflns_limit_k_min -29
_diffrn_reflns_limit_l_max 20
_diffrn_reflns_limit_l_min -25
_diffrn_reflns_number 49822
_diffrn_reflns_theta_full 25.242
_diffrn_reflns_theta_max 27.484
_diffrn_reflns_theta_min 2.971
_diffrn_source_current 1.0
_diffrn_source_voltage 50.0
_exptl_absorpt_coefficient_mu 0.782
_exptl_absorpt_correction_T_max 0.939
_exptl_absorpt_correction_T_min 0.770
_exptl_absorpt_correction_type multi-scan
_exptl_absorpt_process_details
;
  [Sheldrick, G.M. (2014). SADABS Bruker AXS Inc., Madison, Wisconsin, USA]
;
_exptl_crystal_colour yellow
_exptl_crystal_density_diffrn 1.200
_exptl_crystal_description prism
_exptl_crystal_F_000 2160
_exptl_crystal_size_max 0.320
_exptl_crystal_size_mid 0.100
_exptl_crystal_size_min 0.080
_refine_diff_density_max 1.824
_refine_diff_density_min -0.913
_refine_diff_density_rms 0.125
_refine_ls_extinction_method none
_refine_ls_goodness_of_fit_ref 1.051
_refine_ls_hydrogen_treatment constr
_refine_ls_matrix_type full
_refine_ls_number_parameters 623
_refine_ls_number_reflns 12648
_refine_ls_number_restraints 0
_refine_ls_restrained_S_all 1.051
_refine_ls_R_factor_all 0.0730
_refine_ls_R_factor_gt 0.0445
_refine_ls_shift/su_max 0.003
_refine_ls_shift/su_mean 0.000
_refine_ls_structure_factor_coef Fsqd
_refine_ls_weighting_details 'w=1/[\s^2^(Fo^2^)+(0.0692P)^2^+3.4086P] where P=(Fo^2^+2Fc^2^)/3'
_refine_ls_weighting_scheme calc
_refine_ls_wR_factor_gt 0.1125
_refine_ls_wR_factor_ref 0.1307
_reflns_Friedel_coverage 0.000
_reflns_number_gt 9550
_reflns_number_total 12648
_reflns_threshold_expression >2sigma(I)
_cod_data_source_file d0dt02236e2.cif
_cod_data_source_block PC053
_cod_depositor_comments 'Adding full bibliography for 7704966--7704975.cif.'
_cod_original_cell_volume 5663.0(11)
_cod_original_sg_symbol_H-M 'P 21/n'
_cod_database_code 7704974

loop_
_space_group_symop_operation_xyz
'x, y, z'
'-x+1/2, y+1/2, -z+1/2'
'-x, -y, -z'
'x-1/2, -y-1/2, z-1/2'

loop_
_atom_site_label
_atom_site_type_symbol
_atom_site_fract_x
_atom_site_fract_y
_atom_site_fract_z
_atom_site_U_iso_or_equiv
_atom_site_adp_type
_atom_site_occupancy
_atom_site_site_symmetry_order
_atom_site_calc_flag
_atom_site_refinement_flags_posn
_atom_site_refinement_flags_adp
_atom_site_refinement_flags_occupancy
_atom_site_disorder_assembly
_atom_site_disorder_group
Ba1 Ba 0.25984(2) 0.46746(2) 0.26031(2) 0.01955(8) Uani 1 1 d . . . . .
N1 N 0.1404(2) 0.45994(12) 0.36326(16) 0.0239(6) Uani 1 1 d . . . . .
N2 N 0.3562(2) 0.39761(11) 0.36580(14) 0.0176(6) Uani 1 1 d . . . . .
N3 N 0.4791(2) 0.48244(12) 0.28800(15) 0.0191(6) Uani 1 1 d . . . . .
N4 N 0.1998(3) 0.39604(13) 0.15312(17) 0.0305(7) Uani 1 1 d . . . . .
O60 O 0.2174(2) 0.58654(11) 0.25520(15) 0.0378(7) Uani 1 1 d . . . . .
Si1 Si 0.19613(10) 0.32293(5) 0.16599(6) 0.0341(3) Uani 1 1 d . . . . .
Si2 Si 0.19412(9) 0.42912(5) 0.07550(6) 0.0318(2) Uani 1 1 d . . . . .
C1 C 0.0552(3) 0.50160(15) 0.3533(2) 0.0264(8) Uani 1 1 d . . . . .
C2 C 0.0626(3) 0.55072(17) 0.3977(2) 0.0329(9) Uani 1 1 d . . . . .
C3 C -0.0234(4) 0.58864(18) 0.3865(3) 0.0436(11) Uani 1 1 d . . . . .
H3 H -0.020912 0.621793 0.416193 0.052 Uiso 1 1 calc R U . . .
C4 C -0.1119(4) 0.5795(2) 0.3338(3) 0.0488(12) Uani 1 1 d . . . . .
H4 H -0.170233 0.605196 0.328556 0.059 Uiso 1 1 calc R U . . .
C5 C -0.1151(3) 0.53283(19) 0.2889(3) 0.0435(11) Uani 1 1 d . . . . .
H5 H -0.174883 0.527638 0.251370 0.052 Uiso 1 1 calc R U . . .
C6 C -0.0320(3) 0.49281(18) 0.2974(2) 0.0334(9) Uani 1 1 d . . . . .
C7 C 0.1585(3) 0.56363(19) 0.4551(2) 0.0395(10) Uani 1 1 d . . . . .
H7 H 0.216080 0.536862 0.448409 0.047 Uiso 1 1 calc R U . . .
C8 C 0.1389(4) 0.5526(3) 0.5278(3) 0.0681(16) Uani 1 1 d . . . . .
H8A H 0.082171 0.578128 0.535562 0.102 Uiso 1 1 calc R U . . .
H8B H 0.203175 0.560833 0.563381 0.102 Uiso 1 1 calc R U . . .
H8C H 0.118619 0.511786 0.531547 0.102 Uiso 1 1 calc R U . . .
C9 C 0.1971(5) 0.6269(2) 0.4506(4) 0.0730(18) Uani 1 1 d . . . . .
H9A H 0.211951 0.633573 0.403989 0.109 Uiso 1 1 calc R U . . .
H9B H 0.261238 0.633112 0.487055 0.109 Uiso 1 1 calc R U . . .
H9C H 0.142451 0.654052 0.457998 0.109 Uiso 1 1 calc R U . . .
C10 C -0.0387(3) 0.44139(19) 0.2472(2) 0.0400(10) Uani 1 1 d . . . . .
H10 H 0.033510 0.424524 0.253610 0.048 Uiso 1 1 calc R U . . .
C11 C -0.0759(4) 0.4570(2) 0.1701(3) 0.0593(14) Uani 1 1 d . . . . .
H11A H -0.150085 0.468532 0.160880 0.089 Uiso 1 1 calc R U . . .
H11B H -0.068037 0.423065 0.141004 0.089 Uiso 1 1 calc R U . . .
H11C H -0.033735 0.489398 0.158526 0.089 Uiso 1 1 calc R U . . .
C12 C -0.1093(4) 0.3946(2) 0.2685(3) 0.0642(15) Uani 1 1 d . . . . .
H12A H -0.081181 0.383109 0.317616 0.096 Uiso 1 1 calc R U . . .
H12B H -0.111362 0.360476 0.237789 0.096 Uiso 1 1 calc R U . . .
H12C H -0.180569 0.410104 0.263683 0.096 Uiso 1 1 calc R U . . .
C13 C 0.1381(3) 0.41955(15) 0.4083(2) 0.0253(8) Uani 1 1 d . . . . .
H13 H 0.083376 0.422094 0.433373 0.030 Uiso 1 1 calc R U . . .
C14 C 0.2089(3) 0.37039(14) 0.42572(19) 0.0209(7) Uani 1 1 d . . . . .
C15 C 0.1772(3) 0.32637(15) 0.46695(19) 0.0253(8) Uani 1 1 d . . . . .
H15 H 0.114237 0.332784 0.482881 0.030 Uiso 1 1 calc R U . . .
C16 C 0.2302(3) 0.27425(14) 0.48634(19) 0.0247(8) Uani 1 1 d . . . . .
C17 C 0.3238(3) 0.26606(14) 0.46445(18) 0.0215(7) Uani 1 1 d . . . . .
H17 H 0.363285 0.231353 0.477049 0.026 Uiso 1 1 calc R U . . .
C18 C 0.3601(3) 0.30846(13) 0.42408(17) 0.0166(6) Uani 1 1 d . . . . .
C19 C 0.3046(3) 0.36147(13) 0.40385(17) 0.0177(7) Uani 1 1 d . . . . .
C20 C 0.1868(3) 0.22856(17) 0.5303(2) 0.0329(9) Uani 1 1 d . . . . .
C21 C 0.0760(5) 0.2104(3) 0.4891(4) 0.062(2) Uani 0.768(5) 1 d . . P A 1
H21A H 0.051078 0.177271 0.512845 0.092 Uiso 0.768(5) 1 calc R U P A 1
H21B H 0.079248 0.199134 0.440992 0.092 Uiso 0.768(5) 1 calc R U P A 1
H21C H 0.027399 0.243260 0.487389 0.092 Uiso 0.768(5) 1 calc R U P A 1
C22 C 0.1789(8) 0.2538(3) 0.5999(4) 0.066(2) Uani 0.768(5) 1 d . . P A 1
H22A H 0.249348 0.263701 0.627030 0.100 Uiso 0.768(5) 1 calc R U P A 1
H22B H 0.146597 0.225218 0.626070 0.100 Uiso 0.768(5) 1 calc R U P A 1
H22C H 0.135427 0.289127 0.592095 0.100 Uiso 0.768(5) 1 calc R U P A 1
C23 C 0.2533(5) 0.1731(3) 0.5420(4) 0.0538(18) Uani 0.768(5) 1 d . . P A 1
H23A H 0.323940 0.182416 0.569370 0.081 Uiso 0.768(5) 1 calc R U P A 1
H23B H 0.258427 0.156770 0.496204 0.081 Uiso 0.768(5) 1 calc R U P A 1
H23C H 0.220341 0.144492 0.567728 0.081 Uiso 0.768(5) 1 calc R U P A 1
C21B C 0.2758(18) 0.2163(9) 0.6016(14) 0.062(2) Uani 0.232(5) 1 d . . P A 2
H21D H 0.247214 0.190160 0.632666 0.092 Uiso 0.232(5) 1 calc R U P A 2
H21E H 0.296813 0.253220 0.626024 0.092 Uiso 0.232(5) 1 calc R U P A 2
H21F H 0.337279 0.197974 0.589178 0.092 Uiso 0.232(5) 1 calc R U P A 2
C22B C 0.160(2) 0.1772(9) 0.4923(13) 0.066(2) Uani 0.232(5) 1 d . . P A 2
H22D H 0.105303 0.185245 0.450148 0.100 Uiso 0.232(5) 1 calc R U P A 2
H22E H 0.134408 0.148496 0.521834 0.100 Uiso 0.232(5) 1 calc R U P A 2
H22F H 0.222599 0.161583 0.478161 0.100 Uiso 0.232(5) 1 calc R U P A 2
C23B C 0.0940(19) 0.2497(9) 0.5604(14) 0.0538(18) Uani 0.232(5) 1 d . . P A 2
H23D H 0.034084 0.258484 0.521519 0.081 Uiso 0.232(5) 1 calc R U P A 2
H23E H 0.114457 0.284975 0.588540 0.081 Uiso 0.232(5) 1 calc R U P A 2
H23F H 0.074129 0.219165 0.590245 0.081 Uiso 0.232(5) 1 calc R U P A 2
C24 C 0.4527(3) 0.31179(14) 0.39537(17) 0.0179(7) Uani 1 1 d . . . . .
C25 C 0.5355(3) 0.27371(14) 0.39572(18) 0.0212(7) Uani 1 1 d . . . . .
H25 H 0.536706 0.236846 0.418206 0.025 Uiso 1 1 calc R U . . .
C26 C 0.6170(3) 0.28904(15) 0.36343(19) 0.0245(8) Uani 1 1 d . . . . .
C27 C 0.6155(3) 0.34519(15) 0.33541(19) 0.0233(7) Uani 1 1 d . . . . .
H27 H 0.673551 0.357120 0.316620 0.028 Uiso 1 1 calc R U . . .
C28 C 0.5332(3) 0.38498(14) 0.33342(18) 0.0198(7) Uani 1 1 d . . . . .
C29 C 0.4468(3) 0.36750(13) 0.36161(17) 0.0174(7) Uani 1 1 d . . . . .
C30 C 0.5495(3) 0.44315(15) 0.30768(18) 0.0215(7) Uani 1 1 d . . . . .
H30 H 0.619381 0.452996 0.305218 0.026 Uiso 1 1 calc R U . . .
C31 C 0.7044(3) 0.24559(17) 0.3567(2) 0.0376(10) Uani 1 1 d . . . . .
C32 C 0.6767(7) 0.1819(3) 0.3741(5) 0.0426(16) Uani 0.523(4) 1 d . . P B 1
H32A H 0.730798 0.155276 0.364735 0.064 Uiso 0.523(4) 1 calc R U P B 1
H32B H 0.608257 0.171156 0.344645 0.064 Uiso 0.523(4) 1 calc R U P B 1
H32C H 0.673715 0.179319 0.424004 0.064 Uiso 0.523(4) 1 calc R U P B 1
C33 C 0.8037(7) 0.2632(4) 0.3922(8) 0.064(2) Uani 0.523(4) 1 d . . P B 1
H33A H 0.814195 0.304287 0.381692 0.096 Uiso 0.523(4) 1 calc R U P B 1
H33B H 0.857018 0.239309 0.376998 0.096 Uiso 0.523(4) 1 calc R U P B 1
H33C H 0.810247 0.258426 0.443149 0.096 Uiso 0.523(4) 1 calc R U P B 1
C34 C 0.6958(8) 0.2402(4) 0.2722(5) 0.056(2) Uani 0.523(4) 1 d . . P B 1
H34A H 0.713688 0.277697 0.253719 0.084 Uiso 0.523(4) 1 calc R U P B 1
H34B H 0.623764 0.229362 0.248783 0.084 Uiso 0.523(4) 1 calc R U P B 1
H34C H 0.744658 0.210153 0.263051 0.084 Uiso 0.523(4) 1 calc R U P B 1
C32B C 0.8030(8) 0.2763(4) 0.3377(6) 0.0426(16) Uani 0.477(4) 1 d . . P B 2
H32D H 0.861349 0.248417 0.343594 0.064 Uiso 0.477(4) 1 calc R U P B 2
H32E H 0.824009 0.309717 0.368994 0.064 Uiso 0.477(4) 1 calc R U P B 2
H32F H 0.784840 0.289665 0.288596 0.064 Uiso 0.477(4) 1 calc R U P B 2
C34B C 0.7546(9) 0.2226(4) 0.4345(6) 0.056(2) Uani 0.477(4) 1 d . . P B 2
H34D H 0.701984 0.200068 0.452200 0.084 Uiso 0.477(4) 1 calc R U P B 2
H34E H 0.777435 0.255912 0.465676 0.084 Uiso 0.477(4) 1 calc R U P B 2
H34F H 0.815288 0.197690 0.433170 0.084 Uiso 0.477(4) 1 calc R U P B 2
C33B C 0.6672(8) 0.1997(5) 0.3111(8) 0.064(2) Uani 0.477(4) 1 d . . P B 2
H33D H 0.615833 0.177041 0.329959 0.096 Uiso 0.477(4) 1 calc R U P B 2
H33E H 0.726094 0.174485 0.306633 0.096 Uiso 0.477(4) 1 calc R U P B 2
H33F H 0.633571 0.215296 0.264671 0.096 Uiso 0.477(4) 1 calc R U P B 2
C35 C 0.5166(3) 0.54003(14) 0.27767(19) 0.0217(7) Uani 1 1 d . . . . .
C36 C 0.5336(3) 0.57770(16) 0.3362(2) 0.0301(8) Uani 1 1 d . . . . .
C37 C 0.5656(4) 0.63439(17) 0.3269(3) 0.0443(11) Uani 1 1 d . . . . .
H37 H 0.578527 0.660511 0.365818 0.053 Uiso 1 1 calc R U . . .
C38 C 0.5790(4) 0.65331(19) 0.2622(3) 0.0537(13) Uani 1 1 d . . . . .
H38 H 0.600813 0.692277 0.256877 0.064 Uiso 1 1 calc R U . . .
C39 C 0.5609(4) 0.61615(19) 0.2052(2) 0.0428(11) Uani 1 1 d . . . . .
H39 H 0.570214 0.629950 0.160884 0.051 Uiso 1 1 calc R U . . .
C40 C 0.5290(3) 0.55849(16) 0.2112(2) 0.0276(8) Uani 1 1 d . . . . .
C41 C 0.5160(4) 0.55783(18) 0.4073(2) 0.0372(10) Uani 1 1 d . . . . .
H41 H 0.465594 0.524363 0.398272 0.045 Uiso 1 1 calc R U . . .
C42 C 0.4676(4) 0.6042(2) 0.4458(3) 0.0543(13) Uani 1 1 d . . . . .
H42A H 0.516703 0.636835 0.457883 0.081 Uiso 1 1 calc R U . . .
H42B H 0.452734 0.587535 0.489031 0.081 Uiso 1 1 calc R U . . .
H42C H 0.401946 0.618062 0.415331 0.081 Uiso 1 1 calc R U . . .
C43 C 0.6181(4) 0.5351(2) 0.4530(3) 0.0543(13) Uani 1 1 d . . . . .
H43A H 0.644616 0.502842 0.428748 0.081 Uiso 1 1 calc R U . . .
H43B H 0.605156 0.521164 0.498079 0.081 Uiso 1 1 calc R U . . .
H43C H 0.670243 0.566525 0.461809 0.081 Uiso 1 1 calc R U . . .
C44 C 0.5090(3) 0.51725(17) 0.1489(2) 0.0301(8) Uani 1 1 d . . . . .
H44 H 0.454514 0.488445 0.155845 0.036 Uiso 1 1 calc R U . . .
C45 C 0.6075(4) 0.4833(2) 0.1429(2) 0.0478(12) Uani 1 1 d . . . . .
H45A H 0.660890 0.510461 0.133670 0.072 Uiso 1 1 calc R U . . .
H45B H 0.589696 0.455197 0.104114 0.072 Uiso 1 1 calc R U . . .
H45C H 0.634974 0.462449 0.187174 0.072 Uiso 1 1 calc R U . . .
C46 C 0.4663(4) 0.5494(2) 0.0778(2) 0.0388(10) Uani 1 1 d . . . . .
H46A H 0.410414 0.576435 0.083179 0.058 Uiso 1 1 calc R U . . .
H46B H 0.438079 0.520736 0.041037 0.058 Uiso 1 1 calc R U . . .
H46C H 0.523580 0.571160 0.064374 0.058 Uiso 1 1 calc R U . . .
C47 C 0.3307(4) 0.2889(2) 0.1856(4) 0.0682(17) Uani 1 1 d . . . . .
H47A H 0.366062 0.297811 0.147314 0.102 Uiso 1 1 calc R U . . .
H47B H 0.324114 0.246548 0.189819 0.102 Uiso 1 1 calc R U . . .
H47C H 0.372012 0.304664 0.230063 0.102 Uiso 1 1 calc R U . . .
C48 C 0.1361(5) 0.30523(19) 0.2433(3) 0.0561(14) Uani 1 1 d . . . . .
H48A H 0.181406 0.320329 0.286699 0.084 Uiso 1 1 calc R U . . .
H48B H 0.129310 0.262845 0.247033 0.084 Uiso 1 1 calc R U . . .
H48C H 0.066476 0.323323 0.236308 0.084 Uiso 1 1 calc R U . . .
C49 C 0.1148(5) 0.2798(2) 0.0905(3) 0.0682(18) Uani 1 1 d . . . . .
H49A H 0.041902 0.293604 0.080910 0.102 Uiso 1 1 calc R U . . .
H49B H 0.116921 0.238348 0.103138 0.102 Uiso 1 1 calc R U . . .
H49C H 0.143472 0.285023 0.048333 0.102 Uiso 1 1 calc R U . . .
C50 C 0.0699(4) 0.4175(2) 0.0064(2) 0.0476(11) Uani 1 1 d . . . . .
H50A H 0.065066 0.376560 -0.008338 0.071 Uiso 1 1 calc R U . . .
H50B H 0.070942 0.442419 -0.034511 0.071 Uiso 1 1 calc R U . . .
H50C H 0.008994 0.427634 0.025878 0.071 Uiso 1 1 calc R U . . .
C51 C 0.3056(4) 0.4102(2) 0.0327(3) 0.0522(13) Uani 1 1 d . . . . .
H51A H 0.372505 0.420608 0.064462 0.078 Uiso 1 1 calc R U . . .
H51B H 0.298010 0.431954 -0.011571 0.078 Uiso 1 1 calc R U . . .
H51C H 0.304531 0.368282 0.022888 0.078 Uiso 1 1 calc R U . . .
C52 C 0.2001(3) 0.51058(17) 0.0884(2) 0.0361(9) Uani 1 1 d . . . . .
H52A H 0.139190 0.523492 0.106271 0.054 Uiso 1 1 calc R U . . .
H52B H 0.199465 0.529757 0.043252 0.054 Uiso 1 1 calc R U . . .
H52C H 0.264928 0.520881 0.122488 0.054 Uiso 1 1 calc R U . . .
C61 C 0.1131(4) 0.6095(2) 0.2321(3) 0.0612(15) Uani 1 1 d . . . . .
H61A H 0.089837 0.628665 0.271735 0.073 Uiso 1 1 calc R U . . .
H61B H 0.062893 0.577995 0.213228 0.073 Uiso 1 1 calc R U . . .
C62 C 0.1193(4) 0.6536(2) 0.1748(3) 0.0587(15) Uani 1 1 d . . . . .
H62A H 0.081208 0.639214 0.128056 0.070 Uiso 1 1 calc R U . . .
H62B H 0.088722 0.691414 0.184416 0.070 Uiso 1 1 calc R U . . .
C63 C 0.2343(4) 0.65971(19) 0.1770(3) 0.0504(12) Uani 1 1 d . . . . .
H63A H 0.253389 0.639203 0.136737 0.060 Uiso 1 1 calc R U . . .
H63B H 0.254265 0.701295 0.175724 0.060 Uiso 1 1 calc R U . . .
C64 C 0.2861(4) 0.63259(17) 0.2445(3) 0.0416(10) Uani 1 1 d . . . . .
H64A H 0.355972 0.616985 0.241856 0.050 Uiso 1 1 calc R U . . .
H64B H 0.295220 0.661313 0.283374 0.050 Uiso 1 1 calc R U . . .

loop_
_atom_site_aniso_label
_atom_site_aniso_U_11
_atom_site_aniso_U_22
_atom_site_aniso_U_33
_atom_site_aniso_U_23
_atom_site_aniso_U_13
_atom_site_aniso_U_12
Ba1 0.01837(12) 0.01871(11) 0.02036(12) 0.00244(8) 0.00161(8) 0.00180(8)
N1 0.0167(15) 0.0277(15) 0.0283(17) -0.0005(12) 0.0068(13) 0.0084(12)
N2 0.0144(14) 0.0198(13) 0.0181(14) 0.0019(11) 0.0028(11) 0.0039(11)
N3 0.0166(15) 0.0214(14) 0.0191(15) 0.0028(11) 0.0034(12) -0.0029(11)
N4 0.0314(18) 0.0268(16) 0.0279(18) -0.0025(13) -0.0053(14) -0.0005(13)
O60 0.0494(18) 0.0224(13) 0.0422(17) 0.0089(11) 0.0113(14) 0.0094(12)
Si1 0.0401(7) 0.0258(5) 0.0317(6) -0.0052(4) -0.0026(5) -0.0028(5)
Si2 0.0323(6) 0.0348(6) 0.0255(6) -0.0027(4) 0.0003(5) -0.0015(5)
C1 0.0164(18) 0.0289(19) 0.036(2) 0.0041(16) 0.0106(16) 0.0065(14)
C2 0.025(2) 0.034(2) 0.040(2) -0.0018(17) 0.0093(18) 0.0100(16)
C3 0.040(3) 0.035(2) 0.058(3) -0.004(2) 0.017(2) 0.0158(19)
C4 0.035(3) 0.045(3) 0.065(3) 0.005(2) 0.008(2) 0.024(2)
C5 0.022(2) 0.054(3) 0.052(3) 0.004(2) 0.002(2) 0.0102(19)
C6 0.021(2) 0.038(2) 0.041(2) 0.0021(18) 0.0085(18) 0.0060(17)
C7 0.030(2) 0.047(2) 0.043(3) -0.014(2) 0.011(2) 0.0109(19)
C8 0.042(3) 0.115(5) 0.048(3) -0.011(3) 0.010(3) 0.005(3)
C9 0.058(4) 0.054(3) 0.100(5) -0.018(3) 0.003(3) -0.004(3)
C10 0.020(2) 0.049(2) 0.051(3) -0.008(2) 0.007(2) 0.0033(18)
C11 0.043(3) 0.081(4) 0.053(3) -0.004(3) 0.007(3) 0.007(3)
C12 0.058(3) 0.058(3) 0.083(4) -0.017(3) 0.029(3) -0.017(3)
C13 0.0169(18) 0.0256(17) 0.036(2) -0.0011(15) 0.0110(16) 0.0033(14)
C14 0.0161(17) 0.0221(16) 0.0254(18) -0.0014(14) 0.0064(14) 0.0010(13)
C15 0.0208(18) 0.0282(18) 0.029(2) 0.0014(15) 0.0099(16) 0.0014(14)
C16 0.027(2) 0.0230(17) 0.0259(19) 0.0021(14) 0.0091(16) -0.0002(14)
C17 0.0250(19) 0.0191(15) 0.0196(18) -0.0008(13) 0.0031(15) 0.0013(14)
C18 0.0173(17) 0.0178(15) 0.0146(16) -0.0017(12) 0.0031(13) 0.0010(13)
C19 0.0161(16) 0.0186(15) 0.0177(17) 0.0013(12) 0.0023(14) 0.0013(12)
C20 0.034(2) 0.0292(19) 0.040(2) 0.0026(17) 0.0178(19) -0.0022(16)
C21 0.042(4) 0.050(4) 0.091(6) 0.015(3) 0.011(4) -0.023(3)
C22 0.114(7) 0.045(4) 0.058(4) -0.001(3) 0.059(5) -0.025(4)
C23 0.054(4) 0.037(3) 0.079(5) 0.030(3) 0.032(4) 0.007(3)
C21B 0.042(4) 0.050(4) 0.091(6) 0.015(3) 0.011(4) -0.023(3)
C22B 0.114(7) 0.045(4) 0.058(4) -0.001(3) 0.059(5) -0.025(4)
C23B 0.054(4) 0.037(3) 0.079(5) 0.030(3) 0.032(4) 0.007(3)
C24 0.0168(17) 0.0210(16) 0.0151(16) 0.0000(12) 0.0019(13) -0.0003(13)
C25 0.0231(19) 0.0206(16) 0.0196(18) 0.0032(13) 0.0042(15) 0.0039(13)
C26 0.0236(19) 0.0270(18) 0.0239(19) 0.0024(14) 0.0076(15) 0.0100(14)
C27 0.0161(17) 0.0301(18) 0.0257(19) 0.0015(14) 0.0087(15) 0.0041(14)
C28 0.0172(17) 0.0238(16) 0.0180(17) 0.0008(13) 0.0030(14) 0.0013(13)
C29 0.0182(17) 0.0201(15) 0.0132(16) -0.0018(12) 0.0023(13) 0.0028(13)
C30 0.0193(18) 0.0242(16) 0.0229(18) 0.0019(14) 0.0089(15) -0.0004(14)
C31 0.036(2) 0.031(2) 0.054(3) 0.0098(19) 0.029(2) 0.0172(18)
C32 0.038(4) 0.033(3) 0.063(5) 0.007(3) 0.024(4) 0.019(3)
C33 0.030(4) 0.049(4) 0.113(8) -0.030(5) 0.014(5) 0.010(3)
C34 0.059(5) 0.056(4) 0.063(5) 0.023(4) 0.036(4) 0.033(4)
C32B 0.038(4) 0.033(3) 0.063(5) 0.007(3) 0.024(4) 0.019(3)
C34B 0.059(5) 0.056(4) 0.063(5) 0.023(4) 0.036(4) 0.033(4)
C33B 0.030(4) 0.049(4) 0.113(8) -0.030(5) 0.014(5) 0.010(3)
C35 0.0197(17) 0.0212(17) 0.0236(18) 0.0034(13) 0.0035(15) -0.0014(13)
C36 0.024(2) 0.0301(19) 0.034(2) -0.0015(16) 0.0024(17) -0.0071(15)
C37 0.052(3) 0.029(2) 0.051(3) -0.0104(19) 0.009(2) -0.0161(19)
C38 0.068(3) 0.033(2) 0.062(3) -0.001(2) 0.020(3) -0.026(2)
C39 0.048(3) 0.043(2) 0.041(3) 0.0131(19) 0.018(2) -0.013(2)
C40 0.0225(19) 0.0315(19) 0.030(2) 0.0048(16) 0.0085(16) -0.0039(15)
C41 0.047(3) 0.036(2) 0.026(2) -0.0072(17) 0.0032(19) -0.0049(19)
C42 0.071(4) 0.055(3) 0.037(3) -0.008(2) 0.011(2) 0.010(3)
C43 0.058(3) 0.063(3) 0.035(3) -0.008(2) -0.006(2) 0.011(3)
C44 0.030(2) 0.038(2) 0.024(2) 0.0052(16) 0.0083(17) 0.0022(16)
C45 0.046(3) 0.066(3) 0.035(3) 0.008(2) 0.016(2) 0.021(2)
C46 0.039(3) 0.051(2) 0.029(2) 0.0089(19) 0.0110(19) 0.003(2)
C47 0.054(3) 0.038(3) 0.109(5) -0.001(3) 0.010(3) 0.010(2)
C48 0.089(4) 0.034(2) 0.046(3) 0.005(2) 0.015(3) 0.004(2)
C49 0.103(5) 0.044(3) 0.045(3) -0.007(2) -0.011(3) -0.034(3)
C50 0.045(3) 0.054(3) 0.036(3) 0.004(2) -0.007(2) 0.003(2)
C51 0.053(3) 0.055(3) 0.052(3) -0.015(2) 0.019(3) -0.010(2)
C52 0.042(3) 0.034(2) 0.032(2) 0.0077(17) 0.0065(19) 0.0010(18)
C61 0.044(3) 0.047(3) 0.094(4) 0.024(3) 0.019(3) 0.008(2)
C62 0.061(3) 0.036(2) 0.065(4) 0.007(2) -0.018(3) 0.005(2)
C63 0.072(4) 0.034(2) 0.042(3) 0.006(2) 0.005(3) -0.007(2)
C64 0.039(2) 0.029(2) 0.056(3) 0.0058(19) 0.009(2) 0.0021(18)

loop_
_atom_type_symbol
_atom_type_description
_atom_type_scat_dispersion_real
_atom_type_scat_dispersion_imag
_atom_type_scat_source
C C 0.0033 0.0016 'International Tables Vol C Tables 4.2.6.8 and 6.1.1.4'
H H 0.0000 0.0000 'International Tables Vol C Tables 4.2.6.8 and 6.1.1.4'
Ba Ba -0.3244 2.2819 'International Tables Vol C Tables 4.2.6.8 and 6.1.1.4'
N N 0.0061 0.0033 'International Tables Vol C Tables 4.2.6.8 and 6.1.1.4'
O O 0.0106 0.0060 'International Tables Vol C Tables 4.2.6.8 and 6.1.1.4'
Si Si 0.0817 0.0704 'International Tables Vol C Tables 4.2.6.8 and 6.1.1.4'

loop_
_geom_angle_atom_site_label_1
_geom_angle_atom_site_label_2
_geom_angle_atom_site_label_3
_geom_angle
_geom_angle_site_symmetry_1
_geom_angle_site_symmetry_3
_geom_angle_publ_flag
N4 Ba1 N2 103.94(9) . . ?
N4 Ba1 O60 124.09(9) . . ?
N2 Ba1 O60 131.93(8) . . ?
N4 Ba1 N1 114.37(10) . . ?
N2 Ba1 N1 69.98(8) . . ?
O60 Ba1 N1 87.05(8) . . ?
N4 Ba1 N3 109.91(9) . . ?
N2 Ba1 N3 69.01(8) . . ?
O60 Ba1 N3 94.16(8) . . ?
N1 Ba1 N3 124.97(9) . . ?
N4 Ba1 Si2 25.43(7) . . ?
N2 Ba1 Si2 125.62(6) . . ?
O60 Ba1 Si2 101.63(6) . . ?
N1 Ba1 Si2 130.43(7) . . ?
N3 Ba1 Si2 103.21(6) . . ?
N4 Ba1 Si1 22.63(7) . . ?
N2 Ba1 Si1 82.15(6) . . ?
O60 Ba1 Si1 145.08(6) . . ?
N1 Ba1 Si1 101.23(6) . . ?
N3 Ba1 Si1 107.74(6) . . ?
Si2 Ba1 Si1 47.75(2) . . ?
C13 N1 C1 115.9(3) . . ?
C13 N1 Ba1 129.4(2) . . ?
C1 N1 Ba1 113.3(2) . . ?
C19 N2 C29 104.8(3) . . ?
C19 N2 Ba1 124.5(2) . . ?
C29 N2 Ba1 120.9(2) . . ?
C30 N3 C35 116.3(3) . . ?
C30 N3 Ba1 127.0(2) . . ?
C35 N3 Ba1 116.6(2) . . ?
Si2 N4 Si1 125.6(2) . . ?
Si2 N4 Ba1 112.19(15) . . ?
Si1 N4 Ba1 120.76(16) . . ?
C64 O60 C61 105.3(3) . . ?
C64 O60 Ba1 127.2(2) . . ?
C61 O60 Ba1 122.6(3) . . ?
N4 Si1 C47 112.6(2) . . ?
N4 Si1 C48 111.12(19) . . ?
C47 Si1 C48 106.3(3) . . ?
N4 Si1 C49 115.6(2) . . ?
C47 Si1 C49 106.2(3) . . ?
C48 Si1 C49 104.2(3) . . ?
N4 Si1 Ba1 36.61(11) . . ?
C47 Si1 Ba1 99.74(17) . . ?
C48 Si1 Ba1 83.57(15) . . ?
C49 Si1 Ba1 149.23(18) . . ?
N4 Si2 C51 114.2(2) . . ?
N4 Si2 C50 116.07(19) . . ?
C51 Si2 C50 106.2(2) . . ?
N4 Si2 C52 109.66(17) . . ?
C51 Si2 C52 105.9(2) . . ?
C50 Si2 C52 103.8(2) . . ?
N4 Si2 Ba1 42.38(11) . . ?
C51 Si2 Ba1 117.35(17) . . ?
C50 Si2 Ba1 136.28(16) . . ?
C52 Si2 Ba1 68.43(13) . . ?
C6 C1 C2 121.6(3) . . ?
C6 C1 N1 118.4(3) . . ?
C2 C1 N1 120.0(3) . . ?
C3 C2 C1 117.2(4) . . ?
C3 C2 C7 119.9(4) . . ?
C1 C2 C7 122.9(3) . . ?
C4 C3 C2 122.1(4) . . ?
C4 C3 H3 119.0 . . ?
C2 C3 H3 119.0 . . ?
C5 C4 C3 119.6(4) . . ?
C5 C4 H4 120.2 . . ?
C3 C4 H4 120.2 . . ?
C4 C5 C6 121.3(4) . . ?
C4 C5 H5 119.3 . . ?
C6 C5 H5 119.3 . . ?
C5 C6 C1 118.0(4) . . ?
C5 C6 C10 119.9(4) . . ?
C1 C6 C10 122.0(3) . . ?
C8 C7 C2 112.0(4) . . ?
C8 C7 C9 109.5(4) . . ?
C2 C7 C9 111.7(4) . . ?
C8 C7 H7 107.8 . . ?
C2 C7 H7 107.8 . . ?
C9 C7 H7 107.8 . . ?
C7 C8 H8A 109.5 . . ?
C7 C8 H8B 109.5 . . ?
H8A C8 H8B 109.5 . . ?
C7 C8 H8C 109.5 . . ?
H8A C8 H8C 109.5 . . ?
H8B C8 H8C 109.5 . . ?
C7 C9 H9A 109.5 . . ?
C7 C9 H9B 109.5 . . ?
H9A C9 H9B 109.5 . . ?
C7 C9 H9C 109.5 . . ?
H9A C9 H9C 109.5 . . ?
H9B C9 H9C 109.5 . . ?
C11 C10 C6 114.4(4) . . ?
C11 C10 C12 110.7(4) . . ?
C6 C10 C12 109.0(4) . . ?
C11 C10 H10 107.5 . . ?
C6 C10 H10 107.5 . . ?
C12 C10 H10 107.5 . . ?
C10 C11 H11A 109.5 . . ?
C10 C11 H11B 109.5 . . ?
H11A C11 H11B 109.5 . . ?
C10 C11 H11C 109.5 . . ?
H11A C11 H11C 109.5 . . ?
H11B C11 H11C 109.5 . . ?
C10 C12 H12A 109.5 . . ?
C10 C12 H12B 109.5 . . ?
H12A C12 H12B 109.5 . . ?
C10 C12 H12C 109.5 . . ?
H12A C12 H12C 109.5 . . ?
H12B C12 H12C 109.5 . . ?
N1 C13 C14 127.8(3) . . ?
N1 C13 H13 116.1 . . ?
C14 C13 H13 116.1 . . ?
C15 C14 C19 117.1(3) . . ?
C15 C14 C13 116.0(3) . . ?
C19 C14 C13 126.8(3) . . ?
C16 C15 C14 125.5(3) . . ?
C16 C15 H15 117.3 . . ?
C14 C15 H15 117.3 . . ?
C17 C16 C15 116.8(3) . . ?
C17 C16 C20 122.3(3) . . ?
C15 C16 C20 121.0(3) . . ?
C16 C17 C18 120.5(3) . . ?
C16 C17 H17 119.8 . . ?
C18 C17 H17 119.8 . . ?
C17 C18 C19 122.3(3) . . ?
C17 C18 C24 132.2(3) . . ?
C19 C18 C24 105.4(3) . . ?
N2 C19 C14 129.7(3) . . ?
N2 C19 C18 112.5(3) . . ?
C14 C19 C18 117.8(3) . . ?
C22 C20 C23 109.8(5) . . ?
C22B C20 C23B 110.2(15) . . ?
C22B C20 C16 111.1(8) . . ?
C22 C20 C16 110.2(4) . . ?
C23 C20 C16 112.5(4) . . ?
C23B C20 C16 114.5(7) . . ?
C22 C20 C21 109.3(5) . . ?
C23 C20 C21 106.7(4) . . ?
C16 C20 C21 108.2(4) . . ?
C22B C20 C21B 110.6(15) . . ?
C23B C20 C21B 101.9(14) . . ?
C16 C20 C21B 108.1(8) . . ?
C20 C21 H21A 109.5 . . ?
C20 C21 H21B 109.5 . . ?
H21A C21 H21B 109.5 . . ?
C20 C21 H21C 109.5 . . ?
H21A C21 H21C 109.5 . . ?
H21B C21 H21C 109.5 . . ?
C20 C22 H22A 109.5 . . ?
C20 C22 H22B 109.5 . . ?
H22A C22 H22B 109.5 . . ?
C20 C22 H22C 109.5 . . ?
H22A C22 H22C 109.5 . . ?
H22B C22 H22C 109.5 . . ?
C20 C23 H23A 109.5 . . ?
C20 C23 H23B 109.5 . . ?
H23A C23 H23B 109.5 . . ?
C20 C23 H23C 109.5 . . ?
H23A C23 H23C 109.5 . . ?
H23B C23 H23C 109.5 . . ?
C20 C21B H21D 109.5 . . ?
C20 C21B H21E 109.5 . . ?
H21D C21B H21E 109.5 . . ?
C20 C21B H21F 109.5 . . ?
H21D C21B H21F 109.5 . . ?
H21E C21B H21F 109.5 . . ?
C20 C22B H22D 109.5 . . ?
C20 C22B H22E 109.5 . . ?
H22D C22B H22E 109.5 . . ?
C20 C22B H22F 109.5 . . ?
H22D C22B H22F 109.5 . . ?
H22E C22B H22F 109.5 . . ?
C20 C23B H23D 109.5 . . ?
C20 C23B H23E 109.5 . . ?
H23D C23B H23E 109.5 . . ?
C20 C23B H23F 109.5 . . ?
H23D C23B H23F 109.5 . . ?
H23E C23B H23F 109.5 . . ?
C25 C24 C29 121.8(3) . . ?
C25 C24 C18 133.1(3) . . ?
C29 C24 C18 105.1(3) . . ?
C24 C25 C26 120.6(3) . . ?
C24 C25 H25 119.7 . . ?
C26 C25 H25 119.7 . . ?
C25 C26 C27 117.5(3) . . ?
C25 C26 C31 121.8(3) . . ?
C27 C26 C31 120.7(3) . . ?
C26 C27 C28 123.7(3) . . ?
C26 C27 H27 118.1 . . ?
C28 C27 H27 118.1 . . ?
C27 C28 C29 118.3(3) . . ?
C27 C28 C30 115.9(3) . . ?
C29 C28 C30 125.6(3) . . ?
N2 C29 C28 130.0(3) . . ?
N2 C29 C24 112.2(3) . . ?
C28 C29 C24 117.6(3) . . ?
N3 C30 C28 126.6(3) . . ?
N3 C30 H30 116.7 . . ?
C28 C30 H30 116.7 . . ?
C33 C31 C26 113.4(5) . . ?
C33B C31 C26 112.5(5) . . ?
C33 C31 C32 113.6(7) . . ?
C26 C31 C32 112.1(4) . . ?
C33B C31 C32B 112.0(7) . . ?
C26 C31 C32B 112.8(4) . . ?
C33B C31 C34B 111.4(8) . . ?
C26 C31 C34B 106.9(4) . . ?
C32B C31 C34B 100.5(6) . . ?
C33 C31 C34 111.9(7) . . ?
C26 C31 C34 104.3(4) . . ?
C32 C31 C34 100.4(6) . . ?
C31 C32 H32A 109.5 . . ?
C31 C32 H32B 109.5 . . ?
H32A C32 H32B 109.5 . . ?
C31 C32 H32C 109.5 . . ?
H32A C32 H32C 109.5 . . ?
H32B C32 H32C 109.5 . . ?
C31 C33 H33A 109.5 . . ?
C31 C33 H33B 109.5 . . ?
H33A C33 H33B 109.5 . . ?
C31 C33 H33C 109.5 . . ?
H33A C33 H33C 109.5 . . ?
H33B C33 H33C 109.5 . . ?
C31 C34 H34A 109.5 . . ?
C31 C34 H34B 109.5 . . ?
H34A C34 H34B 109.5 . . ?
C31 C34 H34C 109.5 . . ?
H34A C34 H34C 109.5 . . ?
H34B C34 H34C 109.5 . . ?
C31 C32B H32D 109.5 . . ?
C31 C32B H32E 109.5 . . ?
H32D C32B H32E 109.5 . . ?
C31 C32B H32F 109.5 . . ?
H32D C32B H32F 109.5 . . ?
H32E C32B H32F 109.5 . . ?
C31 C34B H34D 109.5 . . ?
C31 C34B H34E 109.5 . . ?
H34D C34B H34E 109.5 . . ?
C31 C34B H34F 109.5 . . ?
H34D C34B H34F 109.5 . . ?
H34E C34B H34F 109.5 . . ?
C31 C33B H33D 109.5 . . ?
C31 C33B H33E 109.5 . . ?
H33D C33B H33E 109.5 . . ?
C31 C33B H33F 109.5 . . ?
H33D C33B H33F 109.5 . . ?
H33E C33B H33F 109.5 . . ?
C40 C35 C36 122.0(3) . . ?
C40 C35 N3 121.2(3) . . ?
C36 C35 N3 116.7(3) . . ?
C37 C36 C35 118.0(4) . . ?
C37 C36 C41 120.5(4) . . ?
C35 C36 C41 121.5(3) . . ?
C38 C37 C36 121.0(4) . . ?
C38 C37 H37 119.5 . . ?
C36 C37 H37 119.5 . . ?
C37 C38 C39 120.4(4) . . ?
C37 C38 H38 119.8 . . ?
C39 C38 H38 119.8 . . ?
C38 C39 C40 121.3(4) . . ?
C38 C39 H39 119.3 . . ?
C40 C39 H39 119.3 . . ?
C39 C40 C35 117.3(4) . . ?
C39 C40 C44 121.8(4) . . ?
C35 C40 C44 120.9(3) . . ?
C42 C41 C43 111.0(4) . . ?
C42 C41 C36 113.7(4) . . ?
C43 C41 C36 110.3(4) . . ?
C42 C41 H41 107.2 . . ?
C43 C41 H41 107.2 . . ?
C36 C41 H41 107.2 . . ?
C41 C42 H42A 109.5 . . ?
C41 C42 H42B 109.5 . . ?
H42A C42 H42B 109.5 . . ?
C41 C42 H42C 109.5 . . ?
H42A C42 H42C 109.5 . . ?
H42B C42 H42C 109.5 . . ?
C41 C43 H43A 109.5 . . ?
C41 C43 H43B 109.5 . . ?
H43A C43 H43B 109.5 . . ?
C41 C43 H43C 109.5 . . ?
H43A C43 H43C 109.5 . . ?
H43B C43 H43C 109.5 . . ?
C40 C44 C45 112.3(4) . . ?
C40 C44 C46 112.3(3) . . ?
C45 C44 C46 108.4(3) . . ?
C40 C44 H44 107.9 . . ?
C45 C44 H44 107.9 . . ?
C46 C44 H44 107.9 . . ?
C44 C45 H45A 109.5 . . ?
C44 C45 H45B 109.5 . . ?
H45A C45 H45B 109.5 . . ?
C44 C45 H45C 109.5 . . ?
H45A C45 H45C 109.5 . . ?
H45B C45 H45C 109.5 . . ?
C44 C46 H46A 109.5 . . ?
C44 C46 H46B 109.5 . . ?
H46A C46 H46B 109.5 . . ?
C44 C46 H46C 109.5 . . ?
H46A C46 H46C 109.5 . . ?
H46B C46 H46C 109.5 . . ?
Si1 C47 H47A 109.5 . . ?
Si1 C47 H47B 109.5 . . ?
H47A C47 H47B 109.5 . . ?
Si1 C47 H47C 109.5 . . ?
H47A C47 H47C 109.5 . . ?
H47B C47 H47C 109.5 . . ?
Si1 C48 H48A 109.5 . . ?
Si1 C48 H48B 109.5 . . ?
H48A C48 H48B 109.5 . . ?
Si1 C48 H48C 109.5 . . ?
H48A C48 H48C 109.5 . . ?
H48B C48 H48C 109.5 . . ?
Si1 C49 H49A 109.5 . . ?
Si1 C49 H49B 109.5 . . ?
H49A C49 H49B 109.5 . . ?
Si1 C49 H49C 109.5 . . ?
H49A C49 H49C 109.5 . . ?
H49B C49 H49C 109.5 . . ?
Si2 C50 H50A 109.5 . . ?
Si2 C50 H50B 109.5 . . ?
H50A C50 H50B 109.5 . . ?
Si2 C50 H50C 109.5 . . ?
H50A C50 H50C 109.5 . . ?
H50B C50 H50C 109.5 . . ?
Si2 C51 H51A 109.5 . . ?
Si2 C51 H51B 109.5 . . ?
H51A C51 H51B 109.5 . . ?
Si2 C51 H51C 109.5 . . ?
H51A C51 H51C 109.5 . . ?
H51B C51 H51C 109.5 . . ?
Si2 C52 H52A 109.5 . . ?
Si2 C52 H52B 109.5 . . ?
H52A C52 H52B 109.5 . . ?
Si2 C52 H52C 109.5 . . ?
H52A C52 H52C 109.5 . . ?
H52B C52 H52C 109.5 . . ?
O60 C61 C62 105.9(4) . . ?
O60 C61 H61A 110.6 . . ?
C62 C61 H61A 110.6 . . ?
O60 C61 H61B 110.6 . . ?
C62 C61 H61B 110.6 . . ?
H61A C61 H61B 108.7 . . ?
C63 C62 C61 104.8(4) . . ?
C63 C62 H62A 110.8 . . ?
C61 C62 H62A 110.8 . . ?
C63 C62 H62B 110.8 . . ?
C61 C62 H62B 110.8 . . ?
H62A C62 H62B 108.9 . . ?
C64 C63 C62 104.2(4) . . ?
C64 C63 H63A 110.9 . . ?
C62 C63 H63A 110.9 . . ?
C64 C63 H63B 110.9 . . ?
C62 C63 H63B 110.9 . . ?
H63A C63 H63B 108.9 . . ?
O60 C64 C63 105.2(4) . . ?
O60 C64 H64A 110.7 . . ?
C63 C64 H64A 110.7 . . ?
O60 C64 H64B 110.7 . . ?
C63 C64 H64B 110.7 . . ?
H64A C64 H64B 108.8 . . ?

loop_
_geom_bond_atom_site_label_1
_geom_bond_atom_site_label_2
_geom_bond_distance
_geom_bond_site_symmetry_2
_geom_bond_publ_flag
Ba1 N4 2.629(3) . ?
Ba1 N2 2.685(3) . ?
Ba1 O60 2.783(3) . ?
Ba1 N1 2.797(3) . ?
Ba1 N3 2.810(3) . ?
Ba1 Si2 3.6120(12) . ?
Ba1 Si1 3.7888(11) . ?
N1 C13 1.279(5) . ?
N1 C1 1.445(4) . ?
N2 C19 1.380(4) . ?
N2 C29 1.386(4) . ?
N3 C30 1.282(4) . ?
N3 C35 1.437(4) . ?
N4 Si2 1.675(3) . ?
N4 Si1 1.697(3) . ?
O60 C64 1.429(5) . ?
O60 C61 1.435(5) . ?
Si1 C47 1.880(5) . ?
Si1 C48 1.884(5) . ?
Si1 C49 1.889(5) . ?
Si2 C51 1.877(5) . ?
Si2 C50 1.881(5) . ?
Si2 C52 1.884(4) . ?
C1 C6 1.404(6) . ?
C1 C2 1.409(5) . ?
C2 C3 1.397(5) . ?
C2 C7 1.510(6) . ?
C3 C4 1.380(7) . ?
C3 H3 0.9500 . ?
C4 C5 1.374(7) . ?
C4 H4 0.9500 . ?
C5 C6 1.401(5) . ?
C5 H5 0.9500 . ?
C6 C10 1.519(6) . ?
C7 C8 1.510(7) . ?
C7 C9 1.543(7) . ?
C7 H7 1.0000 . ?
C8 H8A 0.9800 . ?
C8 H8B 0.9800 . ?
C8 H8C 0.9800 . ?
C9 H9A 0.9800 . ?
C9 H9B 0.9800 . ?
C9 H9C 0.9800 . ?
C10 C11 1.513(7) . ?
C10 C12 1.528(6) . ?
C10 H10 1.0000 . ?
C11 H11A 0.9800 . ?
C11 H11B 0.9800 . ?
C11 H11C 0.9800 . ?
C12 H12A 0.9800 . ?
C12 H12B 0.9800 . ?
C12 H12C 0.9800 . ?
C13 C14 1.449(5) . ?
C13 H13 0.9500 . ?
C14 C15 1.406(5) . ?
C14 C19 1.418(5) . ?
C15 C16 1.390(5) . ?
C15 H15 0.9500 . ?
C16 C17 1.390(5) . ?
C16 C20 1.537(5) . ?
C17 C18 1.395(5) . ?
C17 H17 0.9500 . ?
C18 C19 1.425(4) . ?
C18 C24 1.439(4) . ?
C20 C22B 1.39(2) . ?
C20 C22 1.494(7) . ?
C20 C23 1.528(7) . ?
C20 C23B 1.53(2) . ?
C20 C21 1.546(8) . ?
C20 C21B 1.62(2) . ?
C21 H21A 0.9800 . ?
C21 H21B 0.9800 . ?
C21 H21C 0.9800 . ?
C22 H22A 0.9800 . ?
C22 H22B 0.9800 . ?
C22 H22C 0.9800 . ?
C23 H23A 0.9800 . ?
C23 H23B 0.9800 . ?
C23 H23C 0.9800 . ?
C21B H21D 0.9800 . ?
C21B H21E 0.9800 . ?
C21B H21F 0.9800 . ?
C22B H22D 0.9800 . ?
C22B H22E 0.9800 . ?
C22B H22F 0.9800 . ?
C23B H23D 0.9800 . ?
C23B H23E 0.9800 . ?
C23B H23F 0.9800 . ?
C24 C25 1.387(5) . ?
C24 C29 1.430(4) . ?
C25 C26 1.392(5) . ?
C25 H25 0.9500 . ?
C26 C27 1.396(5) . ?
C26 C31 1.540(5) . ?
C27 C28 1.402(5) . ?
C27 H27 0.9500 . ?
C28 C29 1.414(5) . ?
C28 C30 1.456(5) . ?
C30 H30 0.9500 . ?
C31 C33 1.387(11) . ?
C31 C33B 1.392(11) . ?
C31 C32 1.558(9) . ?
C31 C32B 1.579(10) . ?
C31 C34B 1.597(11) . ?
C31 C34 1.627(11) . ?
C32 H32A 0.9800 . ?
C32 H32B 0.9800 . ?
C32 H32C 0.9800 . ?
C33 H33A 0.9800 . ?
C33 H33B 0.9800 . ?
C33 H33C 0.9800 . ?
C34 H34A 0.9800 . ?
C34 H34B 0.9800 . ?
C34 H34C 0.9800 . ?
C32B H32D 0.9800 . ?
C32B H32E 0.9800 . ?
C32B H32F 0.9800 . ?
C34B H34D 0.9800 . ?
C34B H34E 0.9800 . ?
C34B H34F 0.9800 . ?
C33B H33D 0.9800 . ?
C33B H33E 0.9800 . ?
C33B H33F 0.9800 . ?
C35 C40 1.403(5) . ?
C35 C36 1.406(5) . ?
C36 C37 1.388(5) . ?
C36 C41 1.520(6) . ?
C37 C38 1.377(6) . ?
C37 H37 0.9500 . ?
C38 C39 1.376(6) . ?
C38 H38 0.9500 . ?
C39 C40 1.398(5) . ?
C39 H39 0.9500 . ?
C40 C44 1.512(5) . ?
C41 C42 1.514(6) . ?
C41 C43 1.520(6) . ?
C41 H41 1.0000 . ?
C42 H42A 0.9800 . ?
C42 H42B 0.9800 . ?
C42 H42C 0.9800 . ?
C43 H43A 0.9800 . ?
C43 H43B 0.9800 . ?
C43 H43C 0.9800 . ?
C44 C45 1.527(6) . ?
C44 C46 1.556(5) . ?
C44 H44 1.0000 . ?
C45 H45A 0.9800 . ?
C45 H45B 0.9800 . ?
C45 H45C 0.9800 . ?
C46 H46A 0.9800 . ?
C46 H46B 0.9800 . ?
C46 H46C 0.9800 . ?
C47 H47A 0.9800 . ?
C47 H47B 0.9800 . ?
C47 H47C 0.9800 . ?
C48 H48A 0.9800 . ?
C48 H48B 0.9800 . ?
C48 H48C 0.9800 . ?
C49 H49A 0.9800 . ?
C49 H49B 0.9800 . ?
C49 H49C 0.9800 . ?
C50 H50A 0.9800 . ?
C50 H50B 0.9800 . ?
C50 H50C 0.9800 . ?
C51 H51A 0.9800 . ?
C51 H51B 0.9800 . ?
C51 H51C 0.9800 . ?
C52 H52A 0.9800 . ?
C52 H52B 0.9800 . ?
C52 H52C 0.9800 . ?
C61 C62 1.519(7) . ?
C61 H61A 0.9900 . ?
C61 H61B 0.9900 . ?
C62 C63 1.496(7) . ?
C62 H62A 0.9900 . ?
C62 H62B 0.9900 . ?
C63 C64 1.473(6) . ?
C63 H63A 0.9900 . ?
C63 H63B 0.9900 . ?
C64 H64A 0.9900 . ?
C64 H64B 0.9900 . ?

loop_
_geom_torsion_atom_site_label_1
_geom_torsion_atom_site_label_2
_geom_torsion_atom_site_label_3
_geom_torsion_atom_site_label_4
_geom_torsion
_geom_torsion_site_symmetry_1
_geom_torsion_site_symmetry_2
_geom_torsion_site_symmetry_3
_geom_torsion_site_symmetry_4
_geom_torsion_publ_flag
Si2 N4 Si1 C47 90.1(3) . . . . ?
Ba1 N4 Si1 C47 -75.3(3) . . . . ?
Si2 N4 Si1 C48 -150.8(3) . . . . ?
Ba1 N4 Si1 C48 43.8(3) . . . . ?
Si2 N4 Si1 C49 -32.3(4) . . . . ?
Ba1 N4 Si1 C49 162.3(3) . . . . ?
Si2 N4 Si1 Ba1 165.4(4) . . . . ?
Si1 N4 Si2 C51 -61.7(3) . . . . ?
Ba1 N4 Si2 C51 104.8(2) . . . . ?
Si1 N4 Si2 C50 62.4(3) . . . . ?
Ba1 N4 Si2 C50 -131.1(2) . . . . ?
Si1 N4 Si2 C52 179.7(2) . . . . ?
Ba1 N4 Si2 C52 -13.9(2) . . . . ?
Si1 N4 Si2 Ba1 -166.5(3) . . . . ?
C13 N1 C1 C6 -95.9(4) . . . . ?
Ba1 N1 C1 C6 71.9(4) . . . . ?
C13 N1 C1 C2 86.3(4) . . . . ?
Ba1 N1 C1 C2 -105.8(3) . . . . ?
C6 C1 C2 C3 3.8(6) . . . . ?
N1 C1 C2 C3 -178.5(4) . . . . ?
C6 C1 C2 C7 -175.7(4) . . . . ?
N1 C1 C2 C7 2.0(6) . . . . ?
C1 C2 C3 C4 -0.9(7) . . . . ?
C7 C2 C3 C4 178.6(4) . . . . ?
C2 C3 C4 C5 -2.3(7) . . . . ?
C3 C4 C5 C6 2.8(7) . . . . ?
C4 C5 C6 C1 0.0(7) . . . . ?
C4 C5 C6 C10 179.3(4) . . . . ?
C2 C1 C6 C5 -3.4(6) . . . . ?
N1 C1 C6 C5 178.9(4) . . . . ?
C2 C1 C6 C10 177.3(4) . . . . ?
N1 C1 C6 C10 -0.4(6) . . . . ?
C3 C2 C7 C8 73.2(5) . . . . ?
C1 C2 C7 C8 -107.4(5) . . . . ?
C3 C2 C7 C9 -50.1(6) . . . . ?
C1 C2 C7 C9 129.4(5) . . . . ?
C5 C6 C10 C11 46.1(6) . . . . ?
C1 C6 C10 C11 -134.6(4) . . . . ?
C5 C6 C10 C12 -78.3(5) . . . . ?
C1 C6 C10 C12 101.0(5) . . . . ?
C1 N1 C13 C14 175.9(3) . . . . ?
Ba1 N1 C13 C14 10.4(6) . . . . ?
N1 C13 C14 C15 -168.1(4) . . . . ?
N1 C13 C14 C19 10.0(6) . . . . ?
C19 C14 C15 C16 -1.9(6) . . . . ?
C13 C14 C15 C16 176.3(3) . . . . ?
C14 C15 C16 C17 1.8(6) . . . . ?
C14 C15 C16 C20 -178.6(4) . . . . ?
C15 C16 C17 C18 -0.9(5) . . . . ?
C20 C16 C17 C18 179.5(3) . . . . ?
C16 C17 C18 C19 0.3(5) . . . . ?
C16 C17 C18 C24 179.3(4) . . . . ?
C29 N2 C19 C14 178.3(3) . . . . ?
Ba1 N2 C19 C14 -36.1(5) . . . . ?
C29 N2 C19 C18 -0.2(4) . . . . ?
Ba1 N2 C19 C18 145.4(2) . . . . ?
C15 C14 C19 N2 -177.4(3) . . . . ?
C13 C14 C19 N2 4.6(6) . . . . ?
C15 C14 C19 C18 1.1(5) . . . . ?
C13 C14 C19 C18 -176.9(3) . . . . ?
C17 C18 C19 N2 178.4(3) . . . . ?
C24 C18 C19 N2 -0.8(4) . . . . ?
C17 C18 C19 C14 -0.4(5) . . . . ?
C24 C18 C19 C14 -179.6(3) . . . . ?
C17 C16 C20 C22B -64.7(15) . . . . ?
C15 C16 C20 C22B 115.8(15) . . . . ?
C17 C16 C20 C22 119.0(5) . . . . ?
C15 C16 C20 C22 -60.6(6) . . . . ?
C17 C16 C20 C23 -4.0(6) . . . . ?
C15 C16 C20 C23 176.5(5) . . . . ?
C17 C16 C20 C23B 169.7(13) . . . . ?
C15 C16 C20 C23B -9.9(13) . . . . ?
C17 C16 C20 C21 -121.6(5) . . . . ?
C15 C16 C20 C21 58.9(5) . . . . ?
C17 C16 C20 C21B 56.9(11) . . . . ?
C15 C16 C20 C21B -122.7(11) . . . . ?
C17 C18 C24 C25 2.5(7) . . . . ?
C19 C18 C24 C25 -178.4(4) . . . . ?
C17 C18 C24 C29 -177.6(3) . . . . ?
C19 C18 C24 C29 1.5(4) . . . . ?
C29 C24 C25 C26 0.7(5) . . . . ?
C18 C24 C25 C26 -179.4(4) . . . . ?
C24 C25 C26 C27 4.3(5) . . . . ?
C24 C25 C26 C31 -174.1(4) . . . . ?
C25 C26 C27 C28 -4.9(6) . . . . ?
C31 C26 C27 C28 173.5(4) . . . . ?
C26 C27 C28 C29 0.3(5) . . . . ?
C26 C27 C28 C30 175.0(3) . . . . ?
C19 N2 C29 C28 -174.7(3) . . . . ?
Ba1 N2 C29 C28 38.1(5) . . . . ?
C19 N2 C29 C24 1.3(4) . . . . ?
Ba1 N2 C29 C24 -145.9(2) . . . . ?
C27 C28 C29 N2 -179.5(3) . . . . ?
C30 C28 C29 N2 6.4(6) . . . . ?
C27 C28 C29 C24 4.7(5) . . . . ?
C30 C28 C29 C24 -169.4(3) . . . . ?
C25 C24 C29 N2 178.2(3) . . . . ?
C18 C24 C29 N2 -1.8(4) . . . . ?
C25 C24 C29 C28 -5.3(5) . . . . ?
C18 C24 C29 C28 174.8(3) . . . . ?
C35 N3 C30 C28 168.3(3) . . . . ?
Ba1 N3 C30 C28 -13.0(5) . . . . ?
C27 C28 C30 N3 165.0(3) . . . . ?
C29 C28 C30 N3 -20.7(6) . . . . ?
C25 C26 C31 C33 -117.6(8) . . . . ?
C27 C26 C31 C33 64.0(8) . . . . ?
C25 C26 C31 C33B 67.7(8) . . . . ?
C27 C26 C31 C33B -110.6(8) . . . . ?
C25 C26 C31 C32 12.6(7) . . . . ?
C27 C26 C31 C32 -165.7(5) . . . . ?
C25 C26 C31 C32B -164.5(6) . . . . ?
C27 C26 C31 C32B 17.2(7) . . . . ?
C25 C26 C31 C34B -54.9(7) . . . . ?
C27 C26 C31 C34B 126.7(6) . . . . ?
C25 C26 C31 C34 120.4(5) . . . . ?
C27 C26 C31 C34 -58.0(6) . . . . ?
C30 N3 C35 C40 92.8(4) . . . . ?
Ba1 N3 C35 C40 -86.0(3) . . . . ?
C30 N3 C35 C36 -91.1(4) . . . . ?
Ba1 N3 C35 C36 90.1(3) . . . . ?
C40 C35 C36 C37 -1.3(6) . . . . ?
N3 C35 C36 C37 -177.3(4) . . . . ?
C40 C35 C36 C41 177.7(4) . . . . ?
N3 C35 C36 C41 1.6(5) . . . . ?
C35 C36 C37 C38 0.8(7) . . . . ?
C41 C36 C37 C38 -178.1(4) . . . . ?
C36 C37 C38 C39 -0.1(8) . . . . ?
C37 C38 C39 C40 -0.2(8) . . . . ?
C38 C39 C40 C35 -0.2(7) . . . . ?
C38 C39 C40 C44 -180.0(4) . . . . ?
C36 C35 C40 C39 1.0(6) . . . . ?
N3 C35 C40 C39 176.9(4) . . . . ?
C36 C35 C40 C44 -179.3(4) . . . . ?
N3 C35 C40 C44 -3.4(5) . . . . ?
C37 C36 C41 C42 37.4(6) . . . . ?
C35 C36 C41 C42 -141.5(4) . . . . ?
C37 C36 C41 C43 -88.0(5) . . . . ?
C35 C36 C41 C43 93.1(4) . . . . ?
C39 C40 C44 C45 90.4(5) . . . . ?
C35 C40 C44 C45 -89.3(4) . . . . ?
C39 C40 C44 C46 -32.1(5) . . . . ?
C35 C40 C44 C46 148.2(4) . . . . ?
C64 O60 C61 C62 29.6(5) . . . . ?
Ba1 O60 C61 C62 -127.1(3) . . . . ?
O60 C61 C62 C63 -8.9(6) . . . . ?
C61 C62 C63 C64 -14.3(5) . . . . ?
C61 O60 C64 C63 -39.4(5) . . . . ?
Ba1 O60 C64 C63 115.9(3) . . . . ?
C62 C63 C64 O60 32.9(5) . . . . ?
